data_7009292
loop_
_publ_author_name
'Barton, Andrew J.'
'Genge, Anthony R. J.'
'Levason, William'
'Reid, Gillian'

_publ_section_title
;
 Synthesis and structures of bismuth(III) complexes involving thio- and
 seleno-ether ligands
;
_journal_issue 6
_journal_name_full 'Journal of the Chemical Society, Dalton Transactions'
_journal_page_first 859
_journal_paper_doi 10.1039/a909803h
_journal_year 2000
_chemical_formula_moiety 'C5 H12 Bi Br3 S2 '
_chemical_formula_structural '[BiBr3{MeS(CH2)3SMe}]'
_chemical_formula_sum 'C5 H12 Bi Br3 S2'
_chemical_formula_weight 584.96
_space_group_IT_number 15
_symmetry_cell_setting monoclinic
_symmetry_Int_Tables_number 15
_symmetry_space_group_name_Hall '-C 2yc'
_symmetry_space_group_name_H-M 'C 1 2/c 1'
_audit_creation_date 19100-01-25
_audit_creation_method 'by teXsan v1.8'
_audit_update_record
;
?
;
_cell_angle_alpha 90
_cell_angle_beta 102.895(2)
_cell_angle_gamma 90
_cell_formula_units_Z 8
_cell_length_a 12.9497(4)
_cell_length_b 11.8967(3)
_cell_length_c 18.0227(4)
_cell_measurement_temperature 150.0(1)
_cell_volume 2706.53(13)
_computing_cell_refinement 'Enraf Nonius Kappa CCD Diffractometer Control'
_computing_data_collection 'Enraf Nonius Kappa CCD Diffractometer Control'
_computing_data_reduction 'teXsan (MSC, 1992-1997)'
_computing_publication_material 'teXsan (MSC, 1992-1997)'
_computing_structure_refinement 'teXsan (MSC, 1992-1997)'
_computing_structure_solution
;
SHELXS86 (Sheldrick, 1985)
;
_diffrn_ambient_temperature 150.0(1)
_diffrn_measurement_device_type 'Enraf Nonius Kappa CCD'
_diffrn_radiation_detector CCD
_diffrn_radiation_monochromator graphite
_diffrn_radiation_source 'rotating anode'
_diffrn_radiation_type 'Mo K\a'
_diffrn_radiation_wavelength 0.71073
_diffrn_reflns_av_R_equivalents 0.10175
_diffrn_reflns_limit_h_max 16
_diffrn_reflns_limit_h_min -16
_diffrn_reflns_limit_k_max 14
_diffrn_reflns_limit_k_min -14
_diffrn_reflns_limit_l_max 22
_diffrn_reflns_limit_l_min -22
_diffrn_reflns_number 14331
_diffrn_reflns_reduction_process 'Lp corrections applied'
_diffrn_reflns_theta_max 26.38
_diffrn_reflns_theta_min 2.32
_exptl_absorpt_coefficient_mu 22.151
_exptl_absorpt_correction_type SORTAV
_exptl_crystal_colour orange
_exptl_crystal_density_diffrn 2.871
_exptl_crystal_density_meas ?
_exptl_crystal_description 'irregular block'
_exptl_crystal_F_000 2096.00
_exptl_crystal_size_max 0.20
_exptl_crystal_size_mid 0.15
_exptl_crystal_size_min 0.14
_refine_diff_density_max 2.47
_refine_diff_density_min -4.31
_refine_ls_abs_structure_details -
_refine_ls_abs_structure_Flack -
_refine_ls_extinction_coef -
_refine_ls_extinction_method none
_refine_ls_goodness_of_fit_all 1.584
_refine_ls_goodness_of_fit_ref 1.584
_refine_ls_hydrogen_treatment noref
_refine_ls_matrix_type full
_refine_ls_number_constraints 0
_refine_ls_number_parameters 94
_refine_ls_number_reflns 2138
_refine_ls_number_restraints 0
_refine_ls_R_factor_all 0.0650
_refine_ls_R_factor_gt 0.0650
_refine_ls_shift/su_max 0.0644
_refine_ls_shift/su_mean 0.0307
_refine_ls_structure_factor_coef F
_refine_ls_weighting_details 'w = 1/[\s^2^(Fo)]'
_refine_ls_weighting_scheme sigma
_refine_ls_wR_factor_all 0.0769
_refine_ls_wR_factor_ref 0.0769
_reflns_number_gt 2138
_reflns_number_total 2873
_reflns_threshold_expression I>2.00\s(I)
_cod_data_source_file a909803h.txt
_cod_data_source_block BiBr3ccd
_cod_original_cell_volume 2706.5(1)
_cod_original_sg_symbol_H-M 'C 2/c      '
_cod_original_formula_sum 'C5 H12 Bi Br3 S2 '
_cod_database_code 7009292

loop_
_symmetry_equiv_pos_as_xyz
'   +x,   +y,   +z'
'1/2+x,1/2+y,   +z'
'   -x,   +y,1/2-z'
1/2-x,1/2+y,1/2-z
'   -x,   -y,   -z'
'1/2-x,1/2-y,   -z'
'   +x,   -y,1/2+z'
1/2+x,1/2-y,1/2+z

loop_
_atom_site_label
_atom_site_fract_x
_atom_site_fract_y
_atom_site_fract_z
_atom_site_U_iso_or_equiv
_atom_site_occupancy
_atom_site_refinement_flags
_atom_site_adp_type
_atom_site_calc_flag
_atom_site_calc_attached_atom
Bi(1) 0.25294(5) 0.09695(5) 0.57157(3) 0.0179(2) 1.000 . Uani d ?
Br(1) 0.4027(1) 0.2280(1) 0.4992(1) 0.0275(5) 1.000 . Uani d ?
Br(2) 0.4126(1) -0.0450(1) 0.6355(1) 0.0274(5) 1.000 . Uani d ?
Br(3) 0.1061(2) -0.0185(1) 0.6255(1) 0.0329(5) 1.000 . Uani d ?
S(1) 0.2965(4) -0.2269(4) 0.2099(3) 0.034(1) 1.000 . Uani d ?
S(2) 0.2086(4) -0.0211(3) 0.4251(2) 0.023(1) 1.000 . Uani d ?
C(1) 0.339(1) -0.082(1) 0.424(1) 0.021(4) 1.000 . Uiso d ?
C(2) 0.336(1) -0.166(1) 0.3622(9) 0.023(5) 1.000 . Uani d ?
C(3) 0.304(2) -0.117(2) 0.282(1) 0.034(6) 1.000 . Uani d ?
C(4) 0.139(2) -0.144(2) 0.447(2) 0.050(7) 1.000 . Uani d ?
C(5) 0.181(3) -0.284(3) 0.212(2) 0.041(8) 0.600 . Uiso d ?
C(5B) 0.422(4) -0.270(4) 0.220(3) 0.03(1) 0.400 . Uiso d ?
H(1) 0.3869 -0.0216 0.4187 0.028 1.000 . Uiso c ?
H(2) 0.3673 -0.1166 0.4729 0.028 1.000 . Uiso c ?
H(3) 0.4055 -0.1993 0.3674 0.029 1.000 . Uiso c ?
H(4) 0.2877 -0.2242 0.3667 0.029 1.000 . Uiso c ?
H(5) 0.3546 -0.0605 0.2753 0.044 1.000 . Uiso c ?
H(6) 0.2365 -0.0804 0.2762 0.044 1.000 . Uiso c ?
H(7) 0.0773 -0.1229 0.4657 0.060 1.000 . Uiso c ?
H(8) 0.1151 -0.1900 0.4029 0.060 1.000 . Uiso c ?
H(9) 0.1831 -0.1891 0.4855 0.060 1.000 . Uiso c ?
H(10) 0.1250 -0.2303 0.1976 0.046 0.600 . Uiso d ?
H(11) 0.1660 -0.3453 0.1754 0.046 0.600 . Uiso d ?
H(12) 0.1803 -0.3131 0.2605 0.046 0.600 . Uiso d ?
H(13) 0.4490 -0.2965 0.2731 0.041 0.400 . Uiso d ?
H(14) 0.4295 -0.3277 0.1875 0.041 0.400 . Uiso d ?
H(15) 0.4674 -0.2077 0.2144 0.041 0.400 . Uiso d ?
Br(1*) 0.0973(1) 0.2720(1) 0.5008(1) 0.0275(5) 1.000 . Uani d ?
S(1*) 0.2965(4) 0.2269(4) 0.7099(3) 0.034(1) 1.000 . Uani d ?
Bi(1*) 0.24706(5) 0.40305(5) 0.42843(3) 0.0179(2) 1.000 . Uani d ?
Bi(1*) 0.25294(5) -0.09695(5) 0.07157(3) 0.0179(2) 1.000 . Uani d ?

loop_
_atom_site_aniso_label
_atom_site_aniso_U_11
_atom_site_aniso_U_22
_atom_site_aniso_U_33
_atom_site_aniso_U_12
_atom_site_aniso_U_13
_atom_site_aniso_U_23
Bi(1) 0.0212(4) 0.0161(3) 0.0159(4) 0.0010(3) 0.0034(3) 0.0026(2)
Br(1) 0.020(1) 0.0257(9) 0.036(1) 0.0015(7) 0.0041(8) 0.0101(8)
Br(2) 0.029(1) 0.0281(9) 0.0237(9) 0.0094(8) 0.0038(8) 0.0052(7)
Br(3) 0.032(1) 0.030(1) 0.038(1) -0.0054(8) 0.0134(9) 0.0061(8)
S(1) 0.058(4) 0.027(2) 0.017(2) 0.006(2) 0.008(2) 0.002(2)
S(2) 0.025(2) 0.026(2) 0.017(2) 0.001(2) 0.001(2) 0.000(2)
C(2) 0.03(1) 0.020(8) 0.020(9) 0.000(7) 0.012(8) 0.000(7)
C(3) 0.05(1) 0.04(1) 0.02(1) -0.004(9) 0.01(1) -0.004(8)
C(4) 0.03(1) 0.04(1) 0.08(2) 0.00(1) 0.01(1) 0.00(1)
Br(1*) 0.020(1) 0.0257(9) 0.036(1) 0.0015(7) 0.0041(8) 0.0101(8)
S(1*) 0.058(4) 0.027(2) 0.017(2) -0.006(2) 0.008(2) -0.002(2)
Bi(1*) 0.0212(4) 0.0161(3) 0.0159(4) 0.0010(3) 0.0034(3) 0.0026(2)
Bi(1*) 0.0212(4) 0.0161(3) 0.0159(4) -0.0010(3) 0.0034(3) -0.0026(2)

loop_
_atom_type_symbol
_atom_type_oxidation_number
_atom_type_number_in_cell
_atom_type_scat_dispersion_real
_atom_type_scat_dispersion_imag
_atom_type_scat_source
C 0 40 0.002 0.002
;International Tables for Crystallography
(1992, Vol. C, Tables 4.2.6.8 and 6.1.1.1)
;
H 0 96 0.000 0.000
;International Tables for Crystallography
(1992, Vol. C, Table 6.1.1.2)
;
Br 0 24 -0.374 2.456
;International Tables for Crystallography
(1992, Vol. C, Tables 4.2.6.8 and 6.1.1.1)
;
S 0 16 0.110 0.124
;International Tables for Crystallography
(1992, Vol. C, Tables 4.2.6.8 and 6.1.1.1)
;
Bi 0 8 -4.861 10.559
;International Tables for Crystallography
(1992, Vol. C, Tables 4.2.6.8 and 6.1.1.1)
;

loop_
_geom_angle_atom_site_label_1
_geom_angle_atom_site_label_2
_geom_angle_atom_site_label_3
_geom_angle
_geom_angle_site_symmetry_1
_geom_angle_site_symmetry_2
_geom_angle_site_symmetry_3
_geom_angle_publ_flag
Br(1) Bi(1) Br(1) 83.80(5) . . 7_556 yes
Br(1) Bi(1) Br(2) 90.16(5) . . . yes
Br(1) Bi(1) Br(3) 175.18(6) . . . yes
Br(1) Bi(1) S(1) 94.4(1) . . 4 yes
Br(1) Bi(1) S(2) 82.73(9) . . . yes
Br(1) Bi(1) Br(2) 173.40(5) 7_556 . . yes
Br(1) Bi(1) Br(3) 92.64(6) 7_556 . . yes
Br(1) Bi(1) S(1) 88.8(1) 7_556 . 4 yes
Br(1) Bi(1) S(2) 88.36(9) 7_556 . . yes
Br(2) Bi(1) Br(3) 93.54(6) . . . yes
Br(2) Bi(1) S(1) 89.0(1) . . 4 yes
Br(2) Bi(1) S(2) 93.53(9) . . . yes
Br(3) Bi(1) S(1) 88.8(1) . . 4 yes
Br(3) Bi(1) S(2) 93.9(1) . . . yes
S(1) Bi(1) S(2) 176.1(1) 4 . . yes
Bi(1) Br(1) Bi(1) 96.20(5) . . 7_556 yes
Bi(1) S(1) C(3) 101.5(6) 4_554 . . yes
Bi(1) S(1) C(5) 104(1) 4_554 . . yes
Bi(1) S(1) C(5B) 105(2) 4_554 . . yes
C(3) S(1) C(5) 101(1) . . . yes
C(3) S(1) C(5B) 104(2) . . . yes
C(5) S(1) C(5B) 137(2) . . . yes
Bi(1) S(2) C(1) 101.5(6) . . . yes
Bi(1) S(2) C(4) 101.3(8) . . . yes
C(1) S(2) C(4) 100.9(9) . . . yes
S(2) C(1) C(2) 114(1) . . . yes
S(2) C(1) H(1) 108.8 . . . no
S(2) C(1) H(2) 109.0 . . . no
C(2) C(1) H(1) 109.1 . . . no
C(2) C(1) H(2) 109.2 . . . no
H(1) C(1) H(2) 107.0 . . . no
C(1) C(2) C(3) 114(1) . . . yes
C(1) C(2) H(3) 109.6 . . . no
C(1) C(2) H(4) 109.1 . . . no
C(3) C(2) H(3) 107.5 . . . no
C(3) C(2) H(4) 108.1 . . . no
H(3) C(2) H(4) 108.6 . . . no
S(1) C(3) C(2) 111(1) . . . yes
S(1) C(3) H(5) 110.1 . . . no
S(1) C(3) H(6) 110.4 . . . no
C(2) C(3) H(5) 109.3 . . . no
C(2) C(3) H(6) 108.9 . . . no
H(5) C(3) H(6) 107.2 . . . no
S(2) C(4) H(7) 110.8 . . . no
S(2) C(4) H(8) 111.1 . . . no
S(2) C(4) H(9) 111.3 . . . no
H(7) C(4) H(8) 107.5 . . . no
H(7) C(4) H(9) 107.8 . . . no
H(8) C(4) H(9) 108.3 . . . no
S(1) C(5) H(10) 110.6 . . . no
S(1) C(5) H(11) 110.2 . . . no
S(1) C(5) H(12) 111.3 . . . no
H(10) C(5) H(11) 107.3 . . . no
H(10) C(5) H(12) 108.8 . . . no
H(11) C(5) H(12) 108.4 . . . no
S(1) C(5B) H(13) 108.8 . . . no
S(1) C(5B) H(14) 113.2 . . . no
S(1) C(5B) H(15) 110.4 . . . no
H(13) C(5B) H(14) 108.3 . . . no
H(13) C(5B) H(15) 104.8 . . . no
H(14) C(5B) H(15) 110.9 . . . no

loop_
_geom_bond_atom_site_label_1
_geom_bond_atom_site_label_2
_geom_bond_distance
_geom_bond_site_symmetry_1
_geom_bond_site_symmetry_2
_geom_bond_publ_flag
Bi(1) Br(1) 3.004(2) . . yes
Bi(1) Br(1) 2.980(2) . 7_556 yes
Bi(1) Br(2) 2.719(2) . . yes
Bi(1) Br(3) 2.697(2) . . yes
Bi(1) S(1) 2.880(4) . 4 yes
Bi(1) S(2) 2.931(4) . . yes
S(1) C(3) 1.83(2) . . yes
S(1) C(5) 1.65(3) . . yes
S(1) C(5B) 1.68(5) . . yes
S(2) C(1) 1.84(2) . . yes
S(2) C(4) 1.81(2) . . yes
C(1) C(2) 1.50(2) . . yes
C(1) H(1) 0.97 . . no
C(1) H(2) 0.96 . . no
C(2) C(3) 1.53(3) . . yes
C(2) H(3) 0.96 . . no
C(2) H(4) 0.95 . . no
C(3) H(5) 0.97 . . no
C(3) H(6) 0.96 . . no
C(4) H(7) 0.96 . . no
C(4) H(8) 0.96 . . no
C(4) H(9) 0.96 . . no
C(5) H(10) 0.96 . . no
C(5) H(11) 0.97 . . no
C(5) H(12) 0.95 . . no
C(5B) H(13) 0.99 . . no
C(5B) H(14) 0.92 . . no
C(5B) H(15) 0.96 . . no

loop_
_geom_contact_atom_site_label_1
_geom_contact_atom_site_label_2
_geom_contact_distance
_geom_contact_site_symmetry_1
_geom_contact_site_symmetry_2
_geom_contact_publ_flag
C(5B) C(5B) 2.1(1) . 2_655 no
